data_7243133
loop_
_publ_author_name
'Mylonas-Margaritis, Ioannis'
'Mayans, J\'ulia'
'Tong, Wenming'
'Farr\`as, Pau'
'Escuer, Albert'
'McArdle, Patrick'
'Papatriantafyllopoulou, Constantina'

_publ_section_title
;
 Synthesis and characterization of new coordination compounds by the use
 of 2-pyridinemethanol and di- or tricarboxylic acids
;
_journal_issue 32
_journal_name_full CrystEngComm
_journal_page_first 5489
_journal_page_last 5497
_journal_paper_doi 10.1039/D1CE00659B
_journal_volume 23
_journal_year 2021
_chemical_formula_sum 'C40 H36 Fe3 N4 O12'
_chemical_formula_weight 932.28
_space_group_crystal_system monoclinic
_space_group_IT_number 14
_space_group_name_Hall '-P 2yn'
_space_group_name_H-M_alt 'P 1 21/n 1'
_atom_sites_solution_hydrogens geom
_audit_creation_method SHELXL-2018/3
_audit_update_record
;
2021-03-27 deposited with the CCDC.	2021-06-30 downloaded from the CCDC.
;
_cell_angle_alpha 90
_cell_angle_beta 97.576(7)
_cell_angle_gamma 90
_cell_formula_units_Z 2
_cell_length_a 10.4617(10)
_cell_length_b 14.6431(10)
_cell_length_c 12.7995(9)
_cell_measurement_reflns_used 9900
_cell_measurement_temperature 293(2)
_cell_measurement_theta_max 25.0023
_cell_measurement_theta_min 2.7754
_cell_volume 1943.7(3)
_computing_structure_refinement 'SHELXL-2018/3 (Sheldrick, 2018)'
_computing_structure_solution 'SHELXT 2018/2 (Sheldrick, 2018)'
_diffrn_ambient_temperature 293(2)
_diffrn_measured_fraction_theta_full 0.997
_diffrn_measured_fraction_theta_max 0.871
_diffrn_measurement_device_type 'xcalibur, sapphire3'
_diffrn_measurement_method '\w scans'
_diffrn_radiation_type MoK\a
_diffrn_radiation_wavelength 0.71073
_diffrn_reflns_av_R_equivalents 0.1128
_diffrn_reflns_av_unetI/netI 0.2681
_diffrn_reflns_Laue_measured_fraction_full 0.997
_diffrn_reflns_Laue_measured_fraction_max 0.871
_diffrn_reflns_limit_h_max 13
_diffrn_reflns_limit_h_min -11
_diffrn_reflns_limit_k_max 18
_diffrn_reflns_limit_k_min -19
_diffrn_reflns_limit_l_max 17
_diffrn_reflns_limit_l_min -17
_diffrn_reflns_number 16449
_diffrn_reflns_point_group_measured_fraction_full 0.997
_diffrn_reflns_point_group_measured_fraction_max 0.871
_diffrn_reflns_theta_full 25.242
_diffrn_reflns_theta_max 29.389
_diffrn_reflns_theta_min 3.500
_diffrn_source 'fine-focus sealed x-ray tube'
_exptl_absorpt_coefficient_mu 1.175
_exptl_absorpt_correction_T_max 1.00000
_exptl_absorpt_correction_T_min 0.59782
_exptl_absorpt_correction_type multi-scan
_exptl_crystal_colour red
_exptl_crystal_density_diffrn 1.593
_exptl_crystal_description polyhedra
_exptl_crystal_F_000 956
_exptl_crystal_size_max 0.500
_exptl_crystal_size_mid 0.400
_exptl_crystal_size_min 0.200
_refine_diff_density_max 0.745
_refine_diff_density_min -0.669
_refine_diff_density_rms 0.120
_refine_ls_extinction_method none
_refine_ls_goodness_of_fit_ref 0.875
_refine_ls_hydrogen_treatment constr
_refine_ls_matrix_type full
_refine_ls_number_parameters 270
_refine_ls_number_reflns 4673
_refine_ls_number_restraints 0
_refine_ls_restrained_S_all 0.875
_refine_ls_R_factor_all 0.2008
_refine_ls_R_factor_gt 0.0745
_refine_ls_shift/su_max 0.000
_refine_ls_shift/su_mean 0.000
_refine_ls_structure_factor_coef Fsqd
_refine_ls_weighting_details 'w=1/[\s^2^(Fo^2^)+(0.0194P)^2^] where P=(Fo^2^+2Fc^2^)/3'
_refine_ls_weighting_scheme calc
_refine_ls_wR_factor_gt 0.1098
_refine_ls_wR_factor_ref 0.1552
_reflns_Friedel_coverage 0.000
_reflns_number_gt 2700
_reflns_number_total 4673
_reflns_threshold_expression 'I > 2\s(I)'
_cod_data_source_file d1ce00659b2.cif
_cod_data_source_block i3991_a
_cod_depositor_comments 'Adding full bibliography for 7243129--7243133.cif.'
_cod_original_sg_symbol_H-M 'P 21/n'
_cod_database_code 7243133
_shelx_shelxl_version_number 2018/3
_shelx_space_group_comment
;
The symmetry employed for this shelxl refinement is uniquely defined
by the following loop, which should always be used as a source of
symmetry information in preference to the above space-group names.
They are only intended as comments.
;
_shelx_estimated_absorpt_t_min 0.591
_shelx_estimated_absorpt_t_max 0.799

loop_
_space_group_symop_operation_xyz
'x, y, z'
'x+1/2, -y+1/2, z+1/2'
'-x, -y, -z'
'-x-1/2, y-1/2, -z-1/2'

loop_
_atom_site_label
_atom_site_type_symbol
_atom_site_fract_x
_atom_site_fract_y
_atom_site_fract_z
_atom_site_U_iso_or_equiv
_atom_site_adp_type
_atom_site_occupancy
_atom_site_site_symmetry_order
_atom_site_calc_flag
_atom_site_refinement_flags_posn
_atom_site_refinement_flags_adp
_atom_site_refinement_flags_occupancy
_atom_site_disorder_assembly
_atom_site_disorder_group
Fe1 Fe 0.000000 1.000000 0.500000 0.0244(3) Uani 1 2 d S . P . .
Fe2 Fe 0.64402(10) 0.54696(6) 0.26415(7) 0.0282(3) Uani 1 1 d . . . . .
O1 O 0.0395(4) 0.9097(3) 0.3834(3) 0.0362(12) Uani 1 1 d . . . . .
O6 O 0.6826(4) 0.5328(3) 0.0898(3) 0.0336(12) Uani 1 1 d . . . . .
O2 O -0.0608(4) 0.9193(3) 0.2179(3) 0.0373(12) Uani 1 1 d . . . . .
O3 O 0.4660(4) 0.5946(3) 0.2444(3) 0.0384(13) Uani 1 1 d . . . . .
O4 O 0.3988(4) 0.6087(3) 0.0728(3) 0.0377(13) Uani 1 1 d . . . . .
O5 O 0.8221(4) 0.4989(3) 0.2250(3) 0.0409(13) Uani 1 1 d . . . . .
N1 N 0.7398(6) 0.5621(4) 0.4226(4) 0.0376(15) Uani 1 1 d . . . . .
O7 O 0.7271(6) 0.6915(4) 0.2679(4) 0.0389(16) Uani 1 1 d . . . . .
C1 C 0.0212(6) 0.8868(4) 0.2873(5) 0.0257(15) Uani 1 1 d . . . . .
C2 C 0.1115(7) 0.8155(4) 0.2558(5) 0.0282(16) Uani 1 1 d . . . . .
C3 C 0.2028(7) 0.7773(4) 0.3291(5) 0.0364(18) Uani 1 1 d . . . . .
H3 H 0.205712 0.793970 0.399493 0.047 Uiso 1 1 calc R U . . .
C4 C 0.2907(7) 0.7146(4) 0.3009(5) 0.0352(18) Uani 1 1 d . . . . .
H4 H 0.351315 0.689059 0.352315 0.046 Uiso 1 1 calc R U . . .
C5 C 0.2888(6) 0.6897(4) 0.1958(5) 0.0266(16) Uani 1 1 d . . . . .
C6 C 0.1946(7) 0.7259(5) 0.1228(5) 0.0388(19) Uani 1 1 d . . . . .
H6 H 0.190360 0.708323 0.052580 0.050 Uiso 1 1 calc R U . . .
C7 C 0.1071(7) 0.7873(5) 0.1509(5) 0.0390(19) Uani 1 1 d . . . . .
H7 H 0.043931 0.810524 0.099907 0.051 Uiso 1 1 calc R U . . .
C8 C 0.3911(7) 0.6251(4) 0.1668(6) 0.0309(17) Uani 1 1 d . . . . .
C9 C 0.7311(9) 0.5054(5) 0.5044(6) 0.060(3) Uani 1 1 d . . . . .
H9 H 0.665288 0.462213 0.499514 0.078 Uiso 1 1 calc R U . . .
C10 C 0.8183(11) 0.5102(7) 0.5957(7) 0.088(4) Uani 1 1 d . . . . .
H10 H 0.809516 0.472200 0.652459 0.114 Uiso 1 1 calc R U . . .
C11 C 0.9149(11) 0.5699(7) 0.6011(7) 0.094(4) Uani 1 1 d . . . . .
H11 H 0.976948 0.570861 0.660265 0.123 Uiso 1 1 calc R U . . .
C12 C 0.9236(9) 0.6298(6) 0.5205(6) 0.067(3) Uani 1 1 d . . . . .
H12 H 0.988332 0.673805 0.526149 0.088 Uiso 1 1 calc R U . . .
C13 C 0.8363(8) 0.6244(5) 0.4315(5) 0.042(2) Uani 1 1 d . . . . .
C14 C 0.8477(8) 0.6847(5) 0.3399(5) 0.050(2) Uani 1 1 d . . . . .
H14A H 0.873410 0.745287 0.365300 0.066 Uiso 1 1 calc R U . . .
H14B H 0.914808 0.661264 0.301665 0.066 Uiso 1 1 calc R U . . .
O7A O 0.6392(8) 0.7536(5) 0.3161(6) 0.063(3) Uani 1 1 d . . . . .
O7B O 0.7500(8) 0.7298(5) 0.1670(5) 0.056(3) Uani 1 1 d . . . . .
C17 C 0.7947(6) 0.5096(4) 0.1271(5) 0.0274(16) Uani 1 1 d . . . . .
C18 C 0.8998(6) 0.5033(4) 0.0603(5) 0.0256(15) Uani 1 1 d . . . . .
C19 C 1.0217(7) 0.4814(5) 0.1052(5) 0.050(2) Uani 1 1 d . . . . .
H19 H 1.037112 0.469385 0.177071 0.065 Uiso 1 1 calc R U . . .
C16 C 0.8771(7) 0.5231(5) -0.0456(5) 0.044(2) Uani 1 1 d . . . . .
H16 H 0.794907 0.539327 -0.076755 0.057 Uiso 1 1 calc R U . . .

loop_
_atom_site_aniso_label
_atom_site_aniso_U_11
_atom_site_aniso_U_22
_atom_site_aniso_U_33
_atom_site_aniso_U_23
_atom_site_aniso_U_13
_atom_site_aniso_U_12
Fe1 0.0231(8) 0.0224(7) 0.0282(7) -0.0030(6) 0.0054(6) -0.0014(7)
Fe2 0.0237(6) 0.0248(6) 0.0364(6) -0.0010(5) 0.0054(4) -0.0026(5)
O1 0.035(3) 0.033(3) 0.042(3) -0.014(2) 0.009(2) 0.008(2)
O6 0.022(3) 0.033(3) 0.045(3) -0.006(2) 0.003(2) 0.000(2)
O2 0.029(3) 0.028(3) 0.053(3) -0.008(2) -0.002(2) 0.012(2)
O3 0.029(3) 0.038(3) 0.047(3) -0.011(2) -0.003(2) 0.013(3)
O4 0.040(3) 0.033(3) 0.044(3) -0.001(2) 0.017(2) 0.014(3)
O5 0.029(3) 0.061(4) 0.034(3) -0.002(3) 0.011(2) 0.003(3)
N1 0.037(4) 0.035(4) 0.039(4) 0.001(3) 0.002(3) -0.004(3)
O7 0.048(5) 0.018(3) 0.048(4) 0.006(3) -0.002(3) -0.004(3)
C1 0.015(4) 0.020(4) 0.044(4) -0.007(3) 0.007(3) -0.006(3)
C2 0.033(5) 0.024(4) 0.028(4) -0.004(3) 0.006(3) -0.003(3)
C3 0.049(5) 0.025(4) 0.035(4) -0.008(3) 0.005(4) 0.007(4)
C4 0.036(5) 0.032(4) 0.036(4) 0.001(3) 0.001(3) 0.018(4)
C5 0.025(4) 0.025(4) 0.030(4) -0.002(3) 0.005(3) 0.010(3)
C6 0.037(5) 0.039(5) 0.040(4) -0.010(3) 0.003(3) 0.017(4)
C7 0.033(5) 0.050(5) 0.033(4) -0.001(4) 0.002(3) 0.015(4)
C8 0.026(4) 0.023(4) 0.046(4) -0.003(3) 0.010(4) -0.002(3)
C9 0.083(8) 0.043(5) 0.055(5) 0.017(4) 0.014(5) -0.012(5)
C10 0.113(11) 0.079(8) 0.061(6) 0.038(6) -0.029(6) -0.020(7)
C11 0.109(10) 0.108(10) 0.051(6) 0.019(6) -0.044(6) -0.018(8)
C12 0.076(7) 0.061(7) 0.059(6) -0.005(5) -0.018(5) -0.033(6)
C13 0.042(5) 0.044(5) 0.039(4) -0.005(4) 0.000(4) -0.012(4)
C14 0.050(6) 0.047(5) 0.051(5) 0.005(4) -0.004(4) -0.019(5)
O7A 0.084(8) 0.022(4) 0.080(6) -0.005(4) 0.004(5) -0.004(5)
O7B 0.086(7) 0.032(5) 0.049(5) 0.004(4) 0.003(5) -0.028(5)
C17 0.023(4) 0.017(4) 0.044(4) -0.008(3) 0.010(3) -0.010(3)
C18 0.026(4) 0.026(4) 0.025(3) -0.002(3) 0.003(3) -0.004(3)
C19 0.041(5) 0.086(7) 0.025(4) 0.002(4) 0.009(4) 0.006(5)
C16 0.021(4) 0.068(6) 0.042(4) -0.002(4) 0.003(3) 0.011(4)

loop_
_atom_type_symbol
_atom_type_description
_atom_type_scat_dispersion_real
_atom_type_scat_dispersion_imag
_atom_type_scat_source
C C 0.0033 0.0016 'International Tables Vol C Tables 4.2.6.8 and 6.1.1.4'
H H 0.0000 0.0000 'International Tables Vol C Tables 4.2.6.8 and 6.1.1.4'
N N 0.0061 0.0033 'International Tables Vol C Tables 4.2.6.8 and 6.1.1.4'
O O 0.0106 0.0060 'International Tables Vol C Tables 4.2.6.8 and 6.1.1.4'
Fe Fe 0.3463 0.8444 'International Tables Vol C Tables 4.2.6.8 and 6.1.1.4'

loop_
_geom_angle_atom_site_label_1
_geom_angle_atom_site_label_2
_geom_angle_atom_site_label_3
_geom_angle
_geom_angle_site_symmetry_1
_geom_angle_site_symmetry_3
_geom_angle_publ_flag
O1 Fe1 O1 180.0(3) . 3_576 ?
O1 Fe1 O6 90.28(17) . 4_666 ?
O1 Fe1 O6 89.72(17) 3_576 4_666 ?
O1 Fe1 O6 89.72(17) . 2_465 ?
O1 Fe1 O6 90.28(17) 3_576 2_465 ?
O6 Fe1 O6 180.0 4_666 2_465 ?
O1 Fe1 O4 90.20(16) . 4_666 ?
O1 Fe1 O4 89.80(16) 3_576 4_666 ?
O6 Fe1 O4 93.19(17) 4_666 4_666 ?
O6 Fe1 O4 86.81(17) 2_465 4_666 ?
O1 Fe1 O4 89.80(16) . 2_465 ?
O1 Fe1 O4 90.20(16) 3_576 2_465 ?
O6 Fe1 O4 86.81(17) 4_666 2_465 ?
O6 Fe1 O4 93.19(17) 2_465 2_465 ?
O4 Fe1 O4 180.0 4_666 2_465 ?
O3 Fe2 O2 86.00(19) . 4_656 ?
O3 Fe2 O5 159.11(18) . . ?
O2 Fe2 O5 96.96(18) 4_656 . ?
O3 Fe2 N1 113.5(2) . . ?
O2 Fe2 N1 97.9(2) 4_656 . ?
O5 Fe2 N1 86.7(2) . . ?
O3 Fe2 O7 91.5(2) . . ?
O2 Fe2 O7 171.75(19) 4_656 . ?
O5 Fe2 O7 88.2(2) . . ?
N1 Fe2 O7 75.9(2) . . ?
O3 Fe2 O6 100.86(17) . . ?
O2 Fe2 O6 98.81(16) 4_656 . ?
O5 Fe2 O6 58.25(16) . . ?
N1 Fe2 O6 142.6(2) . . ?
O7 Fe2 O6 89.37(18) . . ?
C1 O1 Fe1 148.2(4) . . ?
C17 O6 Fe1 149.8(4) . 2_564 ?
C17 O6 Fe2 86.0(4) . . ?
Fe1 O6 Fe2 106.16(18) 2_564 . ?
C1 O2 Fe2 121.5(4) . 4_666 ?
C8 O3 Fe2 134.7(4) . . ?
C8 O4 Fe1 130.7(4) . 2_564 ?
C17 O5 Fe2 95.9(4) . . ?
C9 N1 C13 118.4(7) . . ?
C9 N1 Fe2 126.7(5) . . ?
C13 N1 Fe2 113.5(4) . . ?
O7B O7 C14 110.8(6) . . ?
O7B O7 O7A 108.5(6) . . ?
C14 O7 O7A 108.0(6) . . ?
O7B O7 Fe2 116.4(4) . . ?
C14 O7 Fe2 104.1(4) . . ?
O7A O7 Fe2 108.7(4) . . ?
O2 C1 O1 126.4(6) . . ?
O2 C1 C2 118.3(6) . . ?
O1 C1 C2 115.3(6) . . ?
C3 C2 C7 118.0(6) . . ?
C3 C2 C1 120.5(6) . . ?
C7 C2 C1 121.5(6) . . ?
C2 C3 C4 121.4(6) . . ?
C2 C3 H3 119.3 . . ?
C4 C3 H3 119.3 . . ?
C3 C4 C5 120.1(6) . . ?
C3 C4 H4 119.9 . . ?
C5 C4 H4 119.9 . . ?
C6 C5 C4 118.3(6) . . ?
C6 C5 C8 122.9(6) . . ?
C4 C5 C8 118.8(6) . . ?
C7 C6 C5 121.4(6) . . ?
C7 C6 H6 119.3 . . ?
C5 C6 H6 119.3 . . ?
C6 C7 C2 120.6(7) . . ?
C6 C7 H7 119.7 . . ?
C2 C7 H7 119.7 . . ?
O4 C8 O3 125.5(6) . . ?
O4 C8 C5 120.0(6) . . ?
O3 C8 C5 114.5(6) . . ?
N1 C9 C10 121.1(8) . . ?
N1 C9 H9 119.4 . . ?
C10 C9 H9 119.4 . . ?
C11 C10 C9 119.3(9) . . ?
C11 C10 H10 120.3 . . ?
C9 C10 H10 120.3 . . ?
C10 C11 C12 120.5(9) . . ?
C10 C11 H11 119.7 . . ?
C12 C11 H11 119.7 . . ?
C13 C12 C11 119.2(8) . . ?
C13 C12 H12 120.4 . . ?
C11 C12 H12 120.4 . . ?
N1 C13 C12 121.3(7) . . ?
N1 C13 C14 118.1(6) . . ?
C12 C13 C14 120.6(7) . . ?
O7 C14 C13 112.6(6) . . ?
O7 C14 H14A 109.1 . . ?
C13 C14 H14A 109.1 . . ?
O7 C14 H14B 109.1 . . ?
C13 C14 H14B 109.1 . . ?
H14A C14 H14B 107.8 . . ?
O6 C17 O5 119.4(6) . . ?
O6 C17 C18 121.7(6) . . ?
O5 C17 C18 118.6(6) . . ?
C19 C18 C16 119.6(6) . . ?
C19 C18 C17 119.6(6) . . ?
C16 C18 C17 120.7(6) . . ?
C18 C19 C16 121.2(6) . 3_765 ?
C18 C19 H19 119.4 . . ?
C16 C19 H19 119.4 3_765 . ?
C18 C16 C19 119.2(6) . 3_765 ?
C18 C16 H16 120.4 . . ?
C19 C16 H16 120.4 3_765 . ?

loop_
_geom_bond_atom_site_label_1
_geom_bond_atom_site_label_2
_geom_bond_distance
_geom_bond_site_symmetry_2
_geom_bond_publ_flag
Fe1 O1 2.076(4) . ?
Fe1 O1 2.076(4) 3_576 ?
Fe1 O6 2.149(5) 4_666 ?
Fe1 O6 2.149(5) 2_465 ?
Fe1 O4 2.186(4) 4_666 ?
Fe1 O4 2.186(4) 2_465 ?
Fe2 O3 1.974(5) . ?
Fe2 O2 2.088(4) 4_656 ?
Fe2 O5 2.113(4) . ?
Fe2 N1 2.152(6) . ?
Fe2 O7 2.286(5) . ?
Fe2 O6 2.329(4) . ?
O1 C1 1.265(7) . ?
O6 C17 1.254(7) . ?
O2 C1 1.246(7) . ?
O3 C8 1.263(7) . ?
O4 C8 1.240(7) . ?
O5 C17 1.259(7) . ?
N1 C9 1.349(8) . ?
N1 C13 1.354(8) . ?
O7 O7B 1.456(7) . ?
O7 C14 1.465(8) . ?
O7 O7A 1.484(8) . ?
C1 C2 1.498(8) . ?
C2 C3 1.367(9) . ?
C2 C7 1.399(8) . ?
C3 C4 1.381(8) . ?
C3 H3 0.9300 . ?
C4 C5 1.392(7) . ?
C4 H4 0.9300 . ?
C5 C6 1.373(9) . ?
C5 C8 1.510(8) . ?
C6 C7 1.364(8) . ?
C6 H6 0.9300 . ?
C7 H7 0.9300 . ?
C9 C10 1.386(11) . ?
C9 H9 0.9300 . ?
C10 C11 1.331(12) . ?
C10 H10 0.9300 . ?
C11 C12 1.367(10) . ?
C11 H11 0.9300 . ?
C12 C13 1.365(10) . ?
C12 H12 0.9300 . ?
C13 C14 1.486(9) . ?
C14 H14A 0.9700 . ?
C14 H14B 0.9700 . ?
C17 C18 1.482(8) . ?
C18 C19 1.366(9) . ?
C18 C16 1.375(8) . ?
C19 C16 1.385(8) 3_765 ?
C19 H19 0.9300 . ?
C16 H16 0.9300 . ?

loop_
_geom_torsion_atom_site_label_1
_geom_torsion_atom_site_label_2
_geom_torsion_atom_site_label_3
_geom_torsion_atom_site_label_4
_geom_torsion
_geom_torsion_site_symmetry_1
_geom_torsion_site_symmetry_2
_geom_torsion_site_symmetry_3
_geom_torsion_site_symmetry_4
_geom_torsion_publ_flag
Fe2 O2 C1 O1 20.5(9) 4_666 . . . ?
Fe2 O2 C1 C2 -157.3(4) 4_666 . . . ?
Fe1 O1 C1 O2 -9.8(13) . . . . ?
Fe1 O1 C1 C2 168.1(5) . . . . ?
O2 C1 C2 C3 -179.7(6) . . . . ?
O1 C1 C2 C3 2.3(9) . . . . ?
O2 C1 C2 C7 1.7(10) . . . . ?
O1 C1 C2 C7 -176.4(6) . . . . ?
C7 C2 C3 C4 1.7(11) . . . . ?
C1 C2 C3 C4 -177.0(6) . . . . ?
C2 C3 C4 C5 0.7(11) . . . . ?
C3 C4 C5 C6 -2.7(10) . . . . ?
C3 C4 C5 C8 176.5(6) . . . . ?
C4 C5 C6 C7 2.1(11) . . . . ?
C8 C5 C6 C7 -177.0(6) . . . . ?
C5 C6 C7 C2 0.4(11) . . . . ?
C3 C2 C7 C6 -2.3(10) . . . . ?
C1 C2 C7 C6 176.4(6) . . . . ?
Fe1 O4 C8 O3 18.2(10) 2_564 . . . ?
Fe1 O4 C8 C5 -164.5(4) 2_564 . . . ?
Fe2 O3 C8 O4 22.6(11) . . . . ?
Fe2 O3 C8 C5 -154.8(4) . . . . ?
C6 C5 C8 O4 5.9(11) . . . . ?
C4 C5 C8 O4 -173.2(6) . . . . ?
C6 C5 C8 O3 -176.5(7) . . . . ?
C4 C5 C8 O3 4.4(9) . . . . ?
C13 N1 C9 C10 -0.1(12) . . . . ?
Fe2 N1 C9 C10 165.2(7) . . . . ?
N1 C9 C10 C11 -2.3(16) . . . . ?
C9 C10 C11 C12 4.1(18) . . . . ?
C10 C11 C12 C13 -3.7(17) . . . . ?
C9 N1 C13 C12 0.5(11) . . . . ?
Fe2 N1 C13 C12 -166.6(7) . . . . ?
C9 N1 C13 C14 178.2(7) . . . . ?
Fe2 N1 C13 C14 11.1(9) . . . . ?
C11 C12 C13 N1 1.3(14) . . . . ?
C11 C12 C13 C14 -176.3(8) . . . . ?
O7B O7 C14 C13 -164.6(6) . . . . ?
O7A O7 C14 C13 76.7(7) . . . . ?
Fe2 O7 C14 C13 -38.7(7) . . . . ?
N1 C13 C14 O7 21.2(10) . . . . ?
C12 C13 C14 O7 -161.1(8) . . . . ?
Fe1 O6 C17 O5 -109.9(8) 2_564 . . . ?
Fe2 O6 C17 O5 5.9(6) . . . . ?
Fe1 O6 C17 C18 76.2(11) 2_564 . . . ?
Fe2 O6 C17 C18 -168.0(6) . . . . ?
Fe2 O5 C17 O6 -6.5(7) . . . . ?
Fe2 O5 C17 C18 167.5(5) . . . . ?
O6 C17 C18 C19 177.3(7) . . . . ?
O5 C17 C18 C19 3.4(10) . . . . ?
O6 C17 C18 C16 0.2(10) . . . . ?
O5 C17 C18 C16 -173.8(6) . . . . ?
C17 C18 C19 C16 -178.6(6) . . . 3_765 ?
C19 C18 C16 C19 1.4(13) . . . 3_765 ?
C17 C18 C16 C19 178.5(6) . . . 3_765 ?
